data_7004446
loop_
_publ_author_name
'Burrows, Andrew D.'
'Frost, Christopher G.'
'Mahon, Mary F.'
'Winsper, Melanie'
'Richardson, Christopher'
'Attfield, J. Paul'
'Rodgers, Jennifer A.'

_publ_section_title
;
 Subtle structural variation in copper metal-organic frameworks:
 syntheses, structures, magnetic properties and catalytic behaviour
;
_journal_issue 47
_journal_name_full 'Dalton Transactions'
_journal_page_first 6788
_journal_page_last 6795
_journal_paper_doi 10.1039/b807063f
_journal_year 2008
_chemical_formula_sum 'C42 H51 Cu3 N9 O24'
_chemical_formula_weight 1256.67
_chemical_name_systematic
;
?
;
_space_group_IT_number 12
_symmetry_cell_setting monoclinic
_symmetry_space_group_name_Hall '-C 2y'
_symmetry_space_group_name_H-M 'C 1 2/m 1'
_atom_sites_solution_hydrogens geom
_atom_sites_solution_primary direct
_atom_sites_solution_secondary difmap
_audit_creation_method SHELXL-97
_cell_angle_alpha 90.000
_cell_angle_beta 92.485(1)
_cell_angle_gamma 90.000
_cell_formula_units_Z 4
_cell_length_a 33.0450(3)
_cell_length_b 18.7400(4)
_cell_length_c 10.8580(5)
_cell_measurement_reflns_used 131943
_cell_measurement_temperature 150(2)
_cell_measurement_theta_max 25.028
_cell_measurement_theta_min 2.910
_cell_volume 6717.6(3)
_computing_cell_refinement 'HKL Scalepack (Otwinowski & Minor 1997)'
_computing_data_reduction 'Denzo & Scalepack (Otwinowski & Minor, 1997)'
_computing_molecular_graphics 'ORTEX (P.McArdle, 1995)'
_computing_publication_material 'SHELXL-97/2 (Sheldrick,1997)'
_computing_structure_refinement 'SHELXL-97 (Sheldrick, 1997)'
_computing_structure_solution 'SHELXS-97 (Sheldrick, 1990)'
_diffrn_ambient_temperature 150(2)
_diffrn_measured_fraction_theta_full 0.982
_diffrn_measured_fraction_theta_max 0.982
_diffrn_measurement_device_type KappaCCD
_diffrn_measurement_method KappaCCD
_diffrn_radiation_monochromator graphite
_diffrn_radiation_source 'fine-focus sealed tube'
_diffrn_radiation_type MoK\a
_diffrn_radiation_wavelength 0.71073
_diffrn_reflns_av_R_equivalents 0.1221
_diffrn_reflns_av_sigmaI/netI 0.0634
_diffrn_reflns_limit_h_max 39
_diffrn_reflns_limit_h_min -39
_diffrn_reflns_limit_k_max 22
_diffrn_reflns_limit_k_min -21
_diffrn_reflns_limit_l_max 12
_diffrn_reflns_limit_l_min -12
_diffrn_reflns_number 47807
_diffrn_reflns_theta_full 24.99
_diffrn_reflns_theta_max 24.99
_diffrn_reflns_theta_min 4.88
_exptl_absorpt_coefficient_mu 1.013
_exptl_absorpt_correction_T_max 0.91
_exptl_absorpt_correction_T_min 0.76
_exptl_absorpt_correction_type multi-scan
_exptl_absorpt_process_details
;
multi-scan from symmetry-related measurements
Sortav (Blessing 1995)
;
_exptl_crystal_colour Turquoise
_exptl_crystal_density_diffrn 1.242
_exptl_crystal_density_method 'not measured'
_exptl_crystal_description Irregular
_exptl_crystal_F_000 2580
_exptl_crystal_size_max 0.30
_exptl_crystal_size_mid 0.30
_exptl_crystal_size_min 0.10
_refine_diff_density_max 2.424
_refine_diff_density_min -0.951
_refine_diff_density_rms 0.209
_refine_ls_extinction_method none
_refine_ls_goodness_of_fit_ref 2.415
_refine_ls_hydrogen_treatment constr
_refine_ls_matrix_type full
_refine_ls_number_parameters 324
_refine_ls_number_reflns 6002
_refine_ls_number_restraints 67
_refine_ls_restrained_S_all 2.416
_refine_ls_R_factor_all 0.1887
_refine_ls_R_factor_gt 0.1425
_refine_ls_shift/su_max 0.000
_refine_ls_shift/su_mean 0.000
_refine_ls_structure_factor_coef Fsqd
_refine_ls_weighting_details 'calc w=1/[\s^2^(Fo^2^)+(0.1000P)^2^+0.0000P] where P=(Fo^2^+2Fc^2^)/3'
_refine_ls_weighting_scheme calc
_refine_ls_wR_factor_gt 0.3457
_refine_ls_wR_factor_ref 0.3697
_reflns_number_gt 4082
_reflns_number_total 6002
_reflns_threshold_expression >2sigma(I)
_cod_data_source_file b807063f.txt
_cod_data_source_block compound1_h06adb2
_cod_depositor_comments
;
The following automatic conversions were performed:
'_symmetry_cell_setting' value 'Monoclinic' changed to 'monoclinic'
according to '/home/saulius/struct/CIF-dictionaries/cif_core.dic'
dictionary named 'cif_core.dic' version 2.4.1 from
2010-06-29.

'_exptl_absorpt_correction_type' value 'Multi-scan' changed
to 'multi-scan' according to
'/home/saulius/struct/CIF-dictionaries/cif_core.dic' dictionary named
'cif_core.dic' version 2.4.1 from 2010-06-29.

Automatic conversion script
Id: cif_fix_enum 1527 2010-12-29 10:47:43Z saulius 
;
_cod_original_sg_symbol_H-M C2/m
_cod_database_code 7004446

loop_
_symmetry_equiv_pos_as_xyz
'x, y, z'
'-x, y, -z'
'x+1/2, y+1/2, z'
'-x+1/2, y+1/2, -z'
'-x, -y, -z'
'x, -y, z'
'-x+1/2, -y+1/2, -z'
'x+1/2, -y+1/2, z'

loop_
_atom_site_label
_atom_site_type_symbol
_atom_site_fract_x
_atom_site_fract_y
_atom_site_fract_z
_atom_site_U_iso_or_equiv
_atom_site_adp_type
_atom_site_occupancy
_atom_site_symmetry_multiplicity
_atom_site_calc_flag
_atom_site_refinement_flags
_atom_site_disorder_assembly
_atom_site_disorder_group
Cu1 Cu 0.24119(4) 0.21559(6) 0.60210(10) 0.0420(5) Uani 1 1 d . . .
Cu2 Cu 0.02230(5) 0.0000 0.60422(16) 0.0593(7) Uani 1 2 d S . .
O1 O 0.2242(2) 0.3114(3) 0.6537(6) 0.0457(16) Uani 1 1 d . . .
O2 O 0.2416(2) 0.3696(3) 0.4853(6) 0.0525(18) Uani 1 1 d . . .
O3 O 0.1517(3) 0.5579(5) 0.9629(9) 0.087(3) Uani 1 1 d . . .
O4 O 0.1857(2) 0.2020(4) 0.5290(7) 0.0532(18) Uani 1 1 d . . .
O5 O 0.2011(2) 0.2626(4) 0.3591(6) 0.0541(18) Uani 1 1 d . . .
O6 O 0.0551(2) 0.0739(4) 0.5272(7) 0.0566(19) Uani 1 1 d . . .
O7 O 0.0162(2) 0.0753(6) 0.3521(7) 0.088(3) Uani 1 1 d . . .
O8 O 0.0941(4) 0.3241(10) 0.0632(13) 0.152(6) Uani 1 1 d . . .
O9 O 0.0379(5) 0.2689(17) 0.064(2) 0.276(16) Uani 1 1 d . . .
O10 O 0.2346(2) 0.1717(4) 0.7774(6) 0.0559(19) Uani 1 1 d D . .
O11 O 0.0506(3) 0.0000 0.7801(12) 0.094(5) Uani 1 2 d SDU . .
O12 O 0.1044(9) 0.1809(12) 0.829(2) 0.261(12) Uiso 1 1 d D . .
O13 O 0.1694(8) 0.0000 0.966(3) 0.182(10) Uiso 1 2 d SD . .
N1 N 0.1607(5) 0.5000 0.9190(13) 0.066(4) Uani 1 2 d S . .
N2 N 0.0711(5) 0.2805(12) 0.1089(17) 0.154(9) Uani 1 1 d . . .
N3 N 0.2112(4) 0.1792(7) 0.9688(9) 0.083(3) Uani 1 1 d D . .
N4 N 0.0560(8) 0.0231(10) 0.974(2) 0.077(8) Uani 0.50 1 d PDU . .
N5 N 0.0774(6) 0.2606(10) 0.6945(15) 0.136(6) Uiso 1 1 d D . .
N6 N 0.1773(10) 0.0000 0.766(3) 0.245(19) Uiso 1 2 d SD . .
C1 C 0.2242(5) 0.5000 0.5933(13) 0.047(3) Uani 1 2 d S . .
H1 H 0.2390 0.5000 0.5202 0.056 Uiso 1 2 calc SR . .
C2 C 0.2137(3) 0.4362(5) 0.6452(9) 0.044(2) Uani 1 1 d . . .
C3 C 0.1925(3) 0.4358(5) 0.7505(9) 0.045(2) Uani 1 1 d . . .
H3 H 0.1848 0.3920 0.7869 0.055 Uiso 1 1 calc R . .
C4 C 0.1824(4) 0.5000 0.8027(15) 0.054(4) Uani 1 2 d S . .
C5 C 0.2278(3) 0.3652(5) 0.5904(9) 0.041(2) Uani 1 1 d . . .
C6 C 0.13528(12) 0.2174(3) 0.3746(4) 0.055(3) Uani 1 1 d G . .
C7 C 0.12214(17) 0.2548(3) 0.2697(5) 0.077(4) Uani 1 1 d G . .
H7 H 0.1391 0.2898 0.2354 0.093 Uiso 1 1 calc R . .
C8 C 0.08415(17) 0.2409(4) 0.2150(5) 0.091(5) Uani 1 1 d G . .
C9 C 0.05930(14) 0.1896(4) 0.2652(5) 0.102(6) Uani 1 1 d G . .
H9 H 0.0333 0.1801 0.2278 0.123 Uiso 1 1 calc R . .
C10 C 0.07244(13) 0.1523(3) 0.3700(5) 0.066(3) Uani 1 1 d G . .
C11 C 0.11043(12) 0.1662(2) 0.4247(4) 0.054(3) Uani 1 1 d G . .
H11 H 0.1194 0.1407 0.4964 0.065 Uiso 1 1 calc R . .
C12 C 0.17755(13) 0.2276(3) 0.4231(5) 0.049(3) Uani 1 1 d G . .
C13 C 0.04608(18) 0.0966(4) 0.4203(6) 0.066(3) Uani 1 1 d G . .
C14 C 0.2110(3) 0.1907(6) 0.8450(6) 0.062(3) Uani 1 1 d GD . .
H14 H 0.1889 0.2174 0.8105 0.074 Uiso 1 1 calc R . .
C15 C 0.1843(6) 0.2099(14) 1.0503(16) 0.146(9) Uani 1 1 d D . .
H15A H 0.1908 0.1929 1.1342 0.218 Uiso 1 1 calc R . .
H15B H 0.1565 0.1962 1.0257 0.218 Uiso 1 1 calc R . .
H15C H 0.1869 0.2620 1.0477 0.218 Uiso 1 1 calc R . .
C16 C 0.2446(7) 0.1385(9) 1.0256(12) 0.126(8) Uani 1 1 d D . .
H16A H 0.2409 0.1344 1.1144 0.189 Uiso 1 1 calc R . .
H16B H 0.2702 0.1630 1.0117 0.189 Uiso 1 1 calc R . .
H16C H 0.2452 0.0907 0.9889 0.189 Uiso 1 1 calc R . .
C17 C 0.0512(6) 0.0307(11) 0.8562(18) 0.057(6) Uani 0.50 1 d PDU . .
H17 H 0.0470 0.0795 0.8351 0.069 Uiso 0.50 1 calc PR . .
C18 C 0.056(2) 0.081(2) 1.061(3) 0.18(2) Uani 0.50 1 d PDU . .
H18A H 0.0614 0.0621 1.1441 0.273 Uiso 0.50 1 calc PR . .
H18B H 0.0301 0.1053 1.0558 0.273 Uiso 0.50 1 calc PR . .
H18C H 0.0778 0.1148 1.0413 0.273 Uiso 0.50 1 calc PR . .
C19 C 0.0570(11) -0.0433(19) 1.038(3) 0.090(11) Uani 0.50 1 d PDU . .
H19A H 0.0616 -0.0345 1.1266 0.135 Uiso 0.50 1 calc PR . .
H19B H 0.0790 -0.0729 1.0082 0.135 Uiso 0.50 1 calc PR . .
H19C H 0.0311 -0.0681 1.0237 0.135 Uiso 0.50 1 calc PR . .
C20 C 0.1128(6) 0.3091(10) 0.708(2) 0.134(7) Uiso 1 1 d D . .
H20A H 0.1095 0.3485 0.6491 0.201 Uiso 1 1 calc R . .
H20B H 0.1376 0.2826 0.6914 0.201 Uiso 1 1 calc R . .
H20C H 0.1148 0.3281 0.7920 0.201 Uiso 1 1 calc R . .
C21 C 0.0789(9) 0.2037(13) 0.776(2) 0.205(13) Uiso 1 1 d D . .
H21 H 0.0536 0.1812 0.7880 0.246 Uiso 1 1 calc R . .
C22 C 0.0468(10) 0.2804(19) 0.620(3) 0.32(3) Uiso 1 1 d D . .
H22A H 0.0547 0.3223 0.5727 0.480 Uiso 1 1 calc R . .
H22B H 0.0235 0.2923 0.6688 0.480 Uiso 1 1 calc R . .
H22C H 0.0396 0.2413 0.5634 0.480 Uiso 1 1 calc R . .
C23 C 0.1577(8) 0.0000 0.874(3) 0.168(14) Uiso 1 2 d SD . .
H23 H 0.1290 0.0000 0.8646 0.201 Uiso 1 2 calc SR . .
C24 C 0.1569(16) 0.0000 0.649(3) 0.26(3) Uiso 1 2 d SD . .
H24A H 0.1768 0.0000 0.5849 0.392 Uiso 1 2 calc SR . .
H24B H 0.1399 0.0427 0.6409 0.392 Uiso 0.50 1 calc PR . .
H24C H 0.1399 -0.0427 0.6409 0.392 Uiso 0.50 1 calc PR . .
C25 C 0.2203(11) 0.0000 0.768(4) 0.49(7) Uiso 1 2 d SD . .
H25A H 0.2309 0.0000 0.8539 0.731 Uiso 1 2 calc SR . .
H25B H 0.2298 0.0427 0.7262 0.731 Uiso 0.50 1 calc PR . .
H25C H 0.2298 -0.0427 0.7262 0.731 Uiso 0.50 1 calc PR . .

loop_
_atom_site_aniso_label
_atom_site_aniso_U_11
_atom_site_aniso_U_22
_atom_site_aniso_U_33
_atom_site_aniso_U_23
_atom_site_aniso_U_13
_atom_site_aniso_U_12
Cu1 0.0511(8) 0.0285(7) 0.0463(7) -0.0009(5) 0.0010(5) -0.0061(5)
Cu2 0.0265(9) 0.1041(17) 0.0470(11) 0.000 -0.0019(7) 0.000
O1 0.063(4) 0.026(3) 0.049(4) 0.001(3) 0.008(3) -0.007(3)
O2 0.078(5) 0.033(4) 0.046(4) 0.001(3) 0.007(4) 0.002(3)
O3 0.117(8) 0.052(5) 0.096(6) 0.000(5) 0.057(6) 0.010(5)
O4 0.044(4) 0.046(4) 0.069(5) -0.007(3) -0.002(3) -0.014(3)
O5 0.052(4) 0.056(4) 0.055(4) 0.001(3) 0.003(3) 0.000(4)
O6 0.044(4) 0.065(5) 0.060(5) -0.002(4) -0.007(3) -0.007(4)
O7 0.035(4) 0.172(10) 0.057(5) 0.014(5) -0.008(4) -0.033(5)
O8 0.086(8) 0.230(17) 0.137(11) 0.092(12) -0.018(8) 0.010(10)
O9 0.082(10) 0.50(4) 0.24(2) 0.25(2) -0.066(12) -0.064(16)
O10 0.071(5) 0.046(4) 0.051(4) 0.006(3) 0.018(4) -0.008(4)
O11 0.031(6) 0.206(17) 0.045(7) 0.000 -0.005(6) 0.000
N1 0.072(9) 0.059(9) 0.068(9) 0.000 0.021(7) 0.000
N2 0.079(11) 0.24(2) 0.140(14) 0.102(14) -0.029(10) -0.059(12)
N3 0.085(8) 0.109(9) 0.056(6) 0.014(6) 0.000(6) -0.006(7)
N4 0.074(12) 0.10(2) 0.054(13) -0.004(12) -0.006(12) 0.020(12)
C1 0.058(9) 0.032(7) 0.050(8) 0.000 0.002(7) 0.000
C2 0.051(6) 0.031(5) 0.050(6) -0.004(4) 0.000(5) -0.002(4)
C3 0.045(6) 0.027(5) 0.064(6) 0.009(4) 0.000(5) -0.007(4)
C4 0.042(8) 0.053(9) 0.069(10) 0.000 0.016(7) 0.000
C5 0.050(6) 0.033(5) 0.040(5) -0.006(4) 0.000(4) -0.002(4)
C6 0.044(6) 0.058(7) 0.061(7) 0.005(5) -0.002(5) 0.011(5)
C7 0.061(8) 0.088(9) 0.084(9) 0.014(8) 0.002(7) -0.010(7)
C8 0.043(7) 0.137(14) 0.091(10) 0.043(10) -0.016(7) 0.005(8)
C9 0.036(7) 0.171(16) 0.099(11) 0.039(11) -0.002(7) -0.017(8)
C10 0.044(6) 0.099(10) 0.054(7) 0.005(6) -0.002(5) 0.001(6)
C11 0.033(5) 0.066(7) 0.062(6) -0.007(5) 0.001(5) 0.007(5)
C12 0.050(6) 0.045(6) 0.050(6) -0.004(5) -0.009(5) -0.008(5)
C13 0.050(7) 0.089(9) 0.059(7) 0.000(6) 0.016(6) -0.007(6)
C14 0.080(9) 0.055(7) 0.050(7) 0.012(5) 0.008(6) -0.008(6)
C15 0.140(17) 0.23(3) 0.073(10) 0.003(12) 0.069(12) -0.010(16)
C16 0.24(2) 0.085(11) 0.055(9) 0.012(8) -0.027(11) -0.032(13)
C17 0.037(10) 0.078(14) 0.056(13) -0.014(11) -0.002(11) 0.004(9)
C18 0.24(5) 0.16(4) 0.14(3) -0.11(3) -0.09(3) 0.09(4)
C19 0.070(19) 0.13(3) 0.07(2) 0.02(2) 0.00(2) 0.01(2)

loop_
_atom_type_symbol
_atom_type_description
_atom_type_scat_dispersion_real
_atom_type_scat_dispersion_imag
_atom_type_scat_source
C C 0.0033 0.0016 'International Tables Vol C Tables 4.2.6.8 and 6.1.1.4'
H H 0.0000 0.0000 'International Tables Vol C Tables 4.2.6.8 and 6.1.1.4'
O O 0.0106 0.0060 'International Tables Vol C Tables 4.2.6.8 and 6.1.1.4'
Cu Cu 0.3201 1.2651 'International Tables Vol C Tables 4.2.6.8 and 6.1.1.4'
N N 0.0061 0.0033 'International Tables Vol C Tables 4.2.6.8 and 6.1.1.4'

loop_
_geom_angle_atom_site_label_1
_geom_angle_atom_site_label_2
_geom_angle_atom_site_label_3
_geom_angle
_geom_angle_site_symmetry_1
_geom_angle_site_symmetry_3
_geom_angle_publ_flag
O2 Cu1 O1 167.2(3) 7_556 . ?
O2 Cu1 O5 88.5(3) 7_556 7_556 ?
O1 Cu1 O5 92.0(3) . 7_556 ?
O2 Cu1 O4 89.1(3) 7_556 . ?
O1 Cu1 O4 87.8(3) . . ?
O5 Cu1 O4 168.0(3) 7_556 . ?
O2 Cu1 O10 99.5(3) 7_556 . ?
O1 Cu1 O10 93.3(3) . . ?
O5 Cu1 O10 91.4(3) 7_556 . ?
O4 Cu1 O10 100.6(3) . . ?
O2 Cu1 Cu1 85.0(2) 7_556 7_556 ?
O1 Cu1 Cu1 82.53(18) . 7_556 ?
O5 Cu1 Cu1 80.4(2) 7_556 7_556 ?
O4 Cu1 Cu1 87.7(2) . 7_556 ?
O10 Cu1 Cu1 170.6(2) . 7_556 ?
O6 Cu2 O6 89.4(4) 6 . ?
O6 Cu2 O7 88.4(4) 6 5_556 ?
O6 Cu2 O7 168.3(3) . 5_556 ?
O6 Cu2 O7 168.3(3) 6 2_556 ?
O6 Cu2 O7 88.4(4) . 2_556 ?
O7 Cu2 O7 91.4(6) 5_556 2_556 ?
O6 Cu2 O11 98.9(3) 6 . ?
O6 Cu2 O11 98.9(3) . . ?
O7 Cu2 O11 92.7(3) 5_556 . ?
O7 Cu2 O11 92.7(3) 2_556 . ?
O6 Cu2 Cu2 86.2(2) 6 5_556 ?
O6 Cu2 Cu2 86.2(2) . 5_556 ?
O7 Cu2 Cu2 82.2(2) 5_556 5_556 ?
O7 Cu2 Cu2 82.2(2) 2_556 5_556 ?
O11 Cu2 Cu2 172.8(4) . 5_556 ?
C5 O1 Cu1 123.6(6) . . ?
C5 O2 Cu1 120.9(6) . 7_556 ?
C12 O4 Cu1 118.2(5) . . ?
C12 O5 Cu1 127.4(5) . 7_556 ?
C13 O6 Cu2 121.1(5) . . ?
C13 O7 Cu2 125.2(6) . 5_556 ?
C14 O10 Cu1 124.0(7) . . ?
C17 O11 C17 70(2) . 6 ?
C17 O11 Cu2 137.9(13) . . ?
C17 O11 Cu2 137.9(13) 6 . ?
O3 N1 O3 124.4(14) 6_565 . ?
O3 N1 C4 117.8(7) 6_565 . ?
O3 N1 C4 117.8(7) . . ?
O9 N2 O8 121.7(16) . . ?
O9 N2 C8 118.2(15) . . ?
O8 N2 C8 120.1(13) . . ?
C14 N3 C15 125.5(14) . . ?
C14 N3 C16 118.2(12) . . ?
C15 N3 C16 115.9(13) . . ?
C17 N4 C19 125.6(15) . . ?
C17 N4 C18 124.4(19) . . ?
C19 N4 C18 110(3) . . ?
C22 N5 C21 128(2) . . ?
C22 N5 C20 117.9(19) . . ?
C21 N5 C20 113.8(17) . . ?
C23 N6 C24 123.2(16) . . ?
C23 N6 C25 119.8(15) . . ?
C24 N6 C25 117(2) . . ?
C2 C1 C2 121.2(13) . 6_565 ?
C3 C2 C1 119.7(9) . . ?
C3 C2 C5 119.6(8) . . ?
C1 C2 C5 120.6(9) . . ?
C2 C3 C4 118.8(9) . . ?
C3 C4 C3 121.8(13) . 6_565 ?
C3 C4 N1 119.1(7) . . ?
C3 C4 N1 119.1(7) 6_565 . ?
O1 C5 O2 127.8(9) . . ?
O1 C5 C2 117.1(8) . . ?
O2 C5 C2 115.1(8) . . ?
C7 C6 C11 120.0 . . ?
C7 C6 C12 118.8 . . ?
C11 C6 C12 120.8 . . ?
C8 C7 C6 120.0 . . ?
C7 C8 C9 120.0 . . ?
C7 C8 N2 119.0(7) . . ?
C9 C8 N2 121.0(7) . . ?
C10 C9 C8 120.0 . . ?
C11 C10 C9 120.0 . . ?
C11 C10 C13 120.7 . . ?
C9 C10 C13 119.3 . . ?
C10 C11 C6 120.0 . . ?
O5 C12 O4 126.2(6) . . ?
O5 C12 C6 117.9(4) . . ?
O4 C12 C6 115.8(4) . . ?
O6 C13 O7 125.2(6) . . ?
O6 C13 C10 117.3(4) . . ?
O7 C13 C10 117.5(5) . . ?
O10 C14 N3 127.3(10) . . ?
O11 C17 N4 138(2) . . ?
O12 C21 N5 130(2) . . ?
O13 C23 N6 130(2) . . ?

loop_
_geom_bond_atom_site_label_1
_geom_bond_atom_site_label_2
_geom_bond_distance
_geom_bond_site_symmetry_2
_geom_bond_publ_flag
Cu1 O2 1.955(7) 7_556 ?
Cu1 O1 1.970(6) . ?
Cu1 O5 1.977(7) 7_556 ?
Cu1 O4 1.981(7) . ?
Cu1 O10 2.093(7) . ?
Cu1 Cu1 2.651(2) 7_556 ?
Cu2 O6 1.968(7) 6 ?
Cu2 O6 1.968(7) . ?
Cu2 O7 1.971(9) 5_556 ?
Cu2 O7 1.971(9) 2_556 ?
Cu2 O11 2.090(13) . ?
Cu2 Cu2 2.647(3) 5_556 ?
O1 C5 1.229(11) . ?
O2 C5 1.250(11) . ?
O2 Cu1 1.955(7) 7_556 ?
O3 N1 1.227(10) . ?
O4 C12 1.265(9) . ?
O5 C12 1.252(8) . ?
O5 Cu1 1.977(7) 7_556 ?
O6 C13 1.260(9) . ?
O7 C13 1.273(9) . ?
O7 Cu2 1.971(9) 5_556 ?
O8 N2 1.235(18) . ?
O9 N2 1.20(2) . ?
O10 C14 1.150(12) . ?
O11 C17 1.006(17) . ?
O11 C17 1.006(17) 6 ?
O12 C21 1.09(2) . ?
O13 C23 1.05(2) . ?
N1 O3 1.227(10) 6_565 ?
N1 C4 1.48(2) . ?
N2 C8 1.421(16) . ?
N3 C14 1.361(11) . ?
N3 C15 1.40(2) . ?
N3 C16 1.46(2) . ?
N4 C17 1.29(2) . ?
N4 C19 1.43(2) . ?
N4 C18 1.44(2) . ?
N5 C22 1.32(3) . ?
N5 C21 1.387(17) . ?
N5 C20 1.48(2) . ?
N6 C23 1.361(19) . ?
N6 C24 1.407(19) . ?
N6 C25 1.421(19) . ?
C1 C2 1.373(12) . ?
C1 C2 1.373(12) 6_565 ?
C2 C3 1.367(14) . ?
C2 C5 1.537(13) . ?
C3 C4 1.377(12) . ?
C4 C3 1.377(12) 6_565 ?
C6 C7 1.3900 . ?
C6 C11 1.3900 . ?
C6 C12 1.4836 . ?
C7 C8 1.3900 . ?
C8 C9 1.3900 . ?
C9 C10 1.3900 . ?
C10 C11 1.3900 . ?
C10 C13 1.4786 . ?
